data_2238797
loop_
_publ_author_name
'Zhang, Yu-Cheng'
'Zhang, Xiu-Qin'
'Wang, Kai'
'Chen, Qiang'

_publ_section_title
;
 <i>N</i>-(2-Chloroacetyl)glycine
;
_journal_issue 11
_journal_name_full 'Acta Crystallographica Section E'
_journal_page_first o1712
_journal_paper_doi 10.1107/S1600536813028997
_journal_volume 69
_journal_year 2013
_chemical_formula_iupac 'C4 H6 Cl N O3'
_chemical_formula_moiety 'C4 H6 Cl N O3'
_chemical_formula_sum 'C4 H6 Cl N O3'
_chemical_formula_weight 151.55
_chemical_name_systematic <i>N</i>-(2-Chloroacetyl)glycine
_space_group_IT_number 14
_symmetry_cell_setting monoclinic
_symmetry_space_group_name_Hall '-P 2ybc'
_symmetry_space_group_name_H-M 'P 1 21/c 1'
_atom_sites_solution_hydrogens geom
_atom_sites_solution_primary direct
_atom_sites_solution_secondary difmap
_audit_creation_method SHELXL-97
_cell_angle_alpha 90.00
_cell_angle_beta 105.025(3)
_cell_angle_gamma 90.00
_cell_formula_units_Z 8
_cell_length_a 18.001(4)
_cell_length_b 7.6371(17)
_cell_length_c 9.372(2)
_cell_measurement_reflns_used 4385
_cell_measurement_temperature 296(2)
_cell_measurement_theta_max 27.1425
_cell_measurement_theta_min 3.4905
_cell_volume 1244.4(5)
_computing_cell_refinement 'CAD-4 Software (Enraf--Nonius, 1985)'
_computing_data_collection 'CAD-4 Software (Enraf--Nonius, 1985)'
_computing_data_reduction 'XCAD4 (Harms & Wocadlo, 1995)'
_computing_molecular_graphics 'SHELXTL (Sheldrick, 2008)'
_computing_publication_material 'SHELXTL (Sheldrick, 2008)'
_computing_structure_refinement 'SHELXL97 (Sheldrick, 2008)'
_computing_structure_solution 'SHELXS97 (Sheldrick, 2008)'
_diffrn_ambient_temperature 296(2)
_diffrn_measured_fraction_theta_full 0.989
_diffrn_measured_fraction_theta_max 0.989
_diffrn_measurement_device_type 'Enraf--Nonius CAD-4'
_diffrn_measurement_method 'phi and omega scans'
_diffrn_radiation_monochromator graphite
_diffrn_radiation_source 'fine-focus sealed tube'
_diffrn_radiation_type MoK\a
_diffrn_radiation_wavelength 0.71073
_diffrn_reflns_av_R_equivalents 0.0441
_diffrn_reflns_av_sigmaI/netI 0.0429
_diffrn_reflns_limit_h_max 22
_diffrn_reflns_limit_h_min -22
_diffrn_reflns_limit_k_max 9
_diffrn_reflns_limit_k_min -7
_diffrn_reflns_limit_l_max 11
_diffrn_reflns_limit_l_min -10
_diffrn_reflns_number 9419
_diffrn_reflns_theta_full 26.00
_diffrn_reflns_theta_max 26.00
_diffrn_reflns_theta_min 2.34
_diffrn_standards_decay_% 1
_diffrn_standards_interval_count 120
_diffrn_standards_number 3
_exptl_absorpt_coefficient_mu 0.543
_exptl_absorpt_correction_T_max 0.9230
_exptl_absorpt_correction_T_min 0.8628
_exptl_absorpt_correction_type psi-scan
_exptl_absorpt_process_details '(North <i>et al.</i>, 1968)'
_exptl_crystal_colour colourless
_exptl_crystal_density_diffrn 1.618
_exptl_crystal_density_method 'not measured'
_exptl_crystal_description block
_exptl_crystal_F_000 624
_exptl_crystal_size_max 0.28
_exptl_crystal_size_mid 0.22
_exptl_crystal_size_min 0.15
_refine_diff_density_max 0.286
_refine_diff_density_min -0.303
_refine_ls_extinction_method none
_refine_ls_goodness_of_fit_ref 1.066
_refine_ls_hydrogen_treatment constr
_refine_ls_matrix_type full
_refine_ls_number_parameters 167
_refine_ls_number_reflns 2419
_refine_ls_number_restraints 2
_refine_ls_restrained_S_all 1.065
_refine_ls_R_factor_all 0.0430
_refine_ls_R_factor_gt 0.0384
_refine_ls_shift/su_max 0.001
_refine_ls_shift/su_mean 0.000
_refine_ls_structure_factor_coef Fsqd
_refine_ls_weighting_details 'calc w=1/[\s^2^(Fo^2^)+(0.0508P)^2^+0.3706P] where P=(Fo^2^+2Fc^2^)/3'
_refine_ls_weighting_scheme calc
_refine_ls_wR_factor_gt 0.1002
_refine_ls_wR_factor_ref 0.1025
_reflns_number_gt 2143
_reflns_number_total 2419
_reflns_threshold_expression I>2sigma(I)
_cod_data_source_file su2655.cif
_cod_data_source_block I
_cod_original_sg_symbol_H-M 'P 21/c'
_cod_database_code 2238797

loop_
_symmetry_equiv_pos_site_id
_symmetry_equiv_pos_as_xyz
1 x,y,z
2 -x,1/2+y,1/2-z
3 -x,-y,-z
4 x,1/2-y,1/2+z

loop_
_atom_site_type_symbol
_atom_site_label
_atom_site_fract_x
_atom_site_fract_y
_atom_site_fract_z
_atom_site_U_iso_or_equiv
_atom_site_adp_type
_atom_site_calc_flag
_atom_site_refinement_flags
_atom_site_occupancy
_atom_site_symmetry_multiplicity
C C1 0.34036(11) 0.8173(2) 0.8783(2) 0.0378(4) Uani d . 1 1
C C2 0.31910(11) 0.6313(2) 0.8351(2) 0.0386(4) Uani d . 1 1
H H2A 0.2649 0.6123 0.8272 0.046 Uiso calc R 1 1
H H2B 0.3288 0.6058 0.7401 0.046 Uiso calc R 1 1
C C3 0.36784(10) 0.3480(2) 0.9359(2) 0.0345(4) Uani d . 1 1
C C4 0.42198(13) 0.2461(3) 1.0570(2) 0.0486(5) Uani d . 1 1
H H4A 0.4549 0.1752 1.0129 0.058 Uiso calc R 1 1
H H4B 0.3918 0.1669 1.1003 0.058 Uiso calc R 1 1
C C5 0.16319(11) 0.1528(2) 0.0418(2) 0.0382(4) Uani d . 1 1
C C6 0.18026(11) 0.3394(2) 0.0134(2) 0.0374(4) Uani d . 1 1
H H6A 0.2345 0.3637 0.0547 0.045 Uiso calc R 1 1
H H6B 0.1678 0.3614 -0.0921 0.045 Uiso calc R 1 1
C C7 0.13138(10) 0.6218(2) 0.06725(18) 0.0338(4) Uani d . 1 1
C C8 0.07865(12) 0.7218(3) 0.1386(2) 0.0463(5) Uani d . 1 1
H H8A 0.0449 0.7935 0.0636 0.056 Uiso calc R 1 1
H H8B 0.1097 0.8005 0.2114 0.056 Uiso calc R 1 1
Cl Cl1 0.48117(3) 0.37273(7) 1.20038(5) 0.05350(18) Uani d . 1 1
Cl Cl2 0.02089(3) 0.59470(7) 0.22620(6) 0.05211(18) Uani d . 1 1
N N1 0.36524(9) 0.5190(2) 0.94747(17) 0.0395(4) Uani d D 1 1
H H1' 0.3955 0.5654 1.0245 0.057(7) Uiso d RD 1 1
N N2 0.13446(9) 0.4500(2) 0.08162(17) 0.0373(4) Uani d D 1 1
H H2' 0.1055 0.4000 0.1293 0.045(6) Uiso d RD 1 1
O O1 0.30581(9) 0.92850(18) 0.77700(15) 0.0498(4) Uani d . 1 1
H H1 0.3193 1.0283 0.8040 0.075 Uiso calc R 1 1
O O2 0.38362(11) 0.85625(19) 0.99322(17) 0.0647(5) Uani d . 1 1
O O3 0.32736(8) 0.26765(17) 0.82999(15) 0.0456(3) Uani d . 1 1
O O4 0.12139(12) 0.1121(2) 0.1163(2) 0.0708(5) Uani d . 1 1
O O5 0.19929(9) 0.04173(18) -0.02249(17) 0.0508(4) Uani d . 1 1
H H5 0.1878 -0.0585 -0.0052 0.076 Uiso calc R 1 1
O O6 0.16923(8) 0.70336(17) -0.00271(15) 0.0430(3) Uani d . 1 1

loop_
_atom_site_aniso_label
_atom_site_aniso_U_11
_atom_site_aniso_U_22
_atom_site_aniso_U_33
_atom_site_aniso_U_12
_atom_site_aniso_U_13
_atom_site_aniso_U_23
C1 0.0450(10) 0.0252(9) 0.0410(9) 0.0029(7) 0.0074(8) -0.0003(7)
C2 0.0450(10) 0.0246(9) 0.0432(10) -0.0002(7) 0.0058(8) -0.0014(7)
C3 0.0409(9) 0.0252(9) 0.0403(9) -0.0002(7) 0.0160(8) 0.0000(7)
C4 0.0645(13) 0.0306(10) 0.0441(10) 0.0010(9) 0.0024(9) -0.0013(8)
C5 0.0492(10) 0.0274(9) 0.0415(10) -0.0003(8) 0.0184(8) -0.0007(7)
C6 0.0457(10) 0.0268(9) 0.0437(9) -0.0013(7) 0.0186(8) -0.0002(7)
C7 0.0403(9) 0.0262(9) 0.0335(8) -0.0012(7) 0.0069(7) 0.0001(7)
C8 0.0573(12) 0.0326(10) 0.0559(11) -0.0008(9) 0.0271(10) -0.0003(9)
Cl1 0.0568(3) 0.0499(3) 0.0471(3) -0.0053(2) 0.0013(2) -0.0023(2)
Cl2 0.0526(3) 0.0510(3) 0.0600(3) -0.0071(2) 0.0276(2) -0.0024(2)
N1 0.0512(9) 0.0226(8) 0.0415(8) -0.0009(7) 0.0063(7) -0.0007(6)
N2 0.0466(9) 0.0264(8) 0.0435(8) -0.0025(6) 0.0198(7) -0.0008(6)
O1 0.0692(10) 0.0246(7) 0.0456(7) 0.0040(6) -0.0030(7) 0.0001(5)
O2 0.0922(12) 0.0266(8) 0.0540(9) -0.0004(7) -0.0193(9) -0.0022(6)
O3 0.0582(8) 0.0242(7) 0.0478(7) 0.0002(6) 0.0020(6) -0.0020(5)
O4 0.1108(14) 0.0295(8) 0.1007(13) -0.0073(8) 0.0786(12) -0.0046(8)
O5 0.0690(10) 0.0273(7) 0.0676(9) 0.0004(6) 0.0386(8) -0.0027(6)
O6 0.0562(8) 0.0276(7) 0.0514(8) 0.0035(6) 0.0250(6) 0.0058(6)

loop_
_atom_type_symbol
_atom_type_description
_atom_type_scat_dispersion_real
_atom_type_scat_dispersion_imag
_atom_type_scat_source
C C 0.0033 0.0016 'International Tables Vol C Tables 4.2.6.8 and 6.1.1.4'
H H 0.0000 0.0000 'International Tables Vol C Tables 4.2.6.8 and 6.1.1.4'
N N 0.0061 0.0033 'International Tables Vol C Tables 4.2.6.8 and 6.1.1.4'
O O 0.0106 0.0060 'International Tables Vol C Tables 4.2.6.8 and 6.1.1.4'
Cl Cl 0.1484 0.1585 'International Tables Vol C Tables 4.2.6.8 and 6.1.1.4'

loop_
_geom_angle_atom_site_label_1
_geom_angle_atom_site_label_2
_geom_angle_atom_site_label_3
_geom_angle
O2 C1 O1 124.83(17)
O2 C1 C2 122.81(17)
O1 C1 C2 112.35(15)
N1 C2 C1 107.95(15)
N1 C2 H2A 110.1
C1 C2 H2A 110.1
N1 C2 H2B 110.1
C1 C2 H2B 110.1
H2A C2 H2B 108.4
O3 C3 N1 122.43(17)
O3 C3 C4 118.78(17)
N1 C3 C4 118.79(16)
C3 C4 Cl1 115.73(14)
C3 C4 H4A 108.3
Cl1 C4 H4A 108.3
C3 C4 H4B 108.3
Cl1 C4 H4B 108.3
H4A C4 H4B 107.4
O4 C5 O5 124.44(18)
O4 C5 C6 122.84(17)
O5 C5 C6 112.73(16)
N2 C6 C5 108.19(15)
N2 C6 H6A 110.1
C5 C6 H6A 110.1
N2 C6 H6B 110.1
C5 C6 H6B 110.1
H6A C6 H6B 108.4
O6 C7 N2 122.95(17)
O6 C7 C8 118.69(16)
N2 C7 C8 118.35(16)
C7 C8 Cl2 116.19(14)
C7 C8 H8A 108.2
Cl2 C8 H8A 108.2
C7 C8 H8B 108.2
Cl2 C8 H8B 108.2
H8A C8 H8B 107.4
C3 N1 C2 123.89(16)
C3 N1 H1' 116.8
C2 N1 H1' 119.1
C7 N2 C6 123.51(15)
C7 N2 H2' 118.7
C6 N2 H2' 117.7
C1 O1 H1 109.5
C5 O5 H5 109.5

loop_
_geom_bond_atom_site_label_1
_geom_bond_atom_site_label_2
_geom_bond_distance
C1 O2 1.192(2)
C1 O1 1.305(2)
C1 C2 1.499(2)
C2 N1 1.443(2)
C2 H2A 0.9700
C2 H2B 0.9700
C3 O3 1.232(2)
C3 N1 1.312(2)
C3 C4 1.507(3)
C4 Cl1 1.770(2)
C4 H4A 0.9700
C4 H4B 0.9700
C5 O4 1.192(2)
C5 O5 1.307(2)
C5 C6 1.496(3)
C6 N2 1.441(2)
C6 H6A 0.9700
C6 H6B 0.9700
C7 O6 1.230(2)
C7 N2 1.318(2)
C7 C8 1.504(3)
C8 Cl2 1.772(2)
C8 H8A 0.9700
C8 H8B 0.9700
N1 H1' 0.8597
N2 H2' 0.8598
O1 H1 0.8200
O5 H5 0.8200

loop_
_geom_hbond_atom_site_label_D
_geom_hbond_atom_site_label_H
_geom_hbond_atom_site_label_A
_geom_hbond_site_symmetry_A
_geom_hbond_distance_DH
_geom_hbond_distance_HA
_geom_hbond_distance_DA
_geom_hbond_angle_DHA
_geom_hbond_publ_flag
N1 H1' Cl1 . 0.86 2.44 2.9422(18) 118 yes
N1 H1' O2 . 0.86 2.24 2.618(2) 106 yes
N2 H2' Cl2 . 0.86 2.46 2.9450(18) 116 yes
N2 H2' O4 . 0.86 2.22 2.619(2) 108 yes
O1 H1 O3 1_565 0.82 1.84 2.647(2) 166 yes
O5 H5 O6 1_545 0.82 1.85 2.657(2) 167 yes
C4 H4B O2 1_545 0.97 2.57 3.080(3) 113 yes
C8 H8B O4 1_565 0.97 2.57 3.099(3) 114 yes

loop_
_geom_torsion_atom_site_label_1
_geom_torsion_atom_site_label_2
_geom_torsion_atom_site_label_3
_geom_torsion_atom_site_label_4
_geom_torsion
O2 C1 C2 N1 -5.6(3)
O1 C1 C2 N1 174.91(17)
O3 C3 C4 Cl1 177.13(15)
N1 C3 C4 Cl1 -3.2(3)
O4 C5 C6 N2 -3.7(3)
O5 C5 C6 N2 176.72(16)
O6 C7 C8 Cl2 175.65(14)
N2 C7 C8 Cl2 -3.8(2)
O3 C3 N1 C2 -4.0(3)
C4 C3 N1 C2 176.34(18)
C1 C2 N1 C3 -171.64(17)
O6 C7 N2 C6 -2.1(3)
C8 C7 N2 C6 177.35(17)
C5 C6 N2 C7 -174.44(17)
